data_4071510
loop_
_publ_author_name
'Zeng, Fanlong'
'Yu, Zhengkun'

_publ_section_title
;
 Exceptionally Efficient Unsymmetrical Ruthenium(II) NNN Complex Catalysts
 Bearing a Pyridyl-Based Pyrazolyl&#x2212;Imidazolyl Ligand for Transfer
 Hydrogenation of Ketones
;
_journal_issue 13
_journal_name_full Organometallics
_journal_page_first 2898
_journal_paper_doi 10.1021/om8002043
_journal_volume 27
_journal_year 2008
_chemical_formula_sum 'C37 H35 Cl N5 O P Ru S'
_chemical_formula_weight 765.25
_chemical_name_systematic
; 
 ? 
;
_space_group_IT_number 14
_symmetry_cell_setting monoclinic
_symmetry_space_group_name_Hall '-P 2yn'
_symmetry_space_group_name_H-M 'P 1 21/n 1'
_atom_sites_solution_hydrogens geom
_atom_sites_solution_primary direct
_atom_sites_solution_secondary difmap
_audit_creation_method SHELXL-97
_cell_angle_alpha 90.00
_cell_angle_beta 107.6350(10)
_cell_angle_gamma 90.00
_cell_formula_units_Z 4
_cell_length_a 16.3548(12)
_cell_length_b 11.1683(8)
_cell_length_c 19.8291(14)
_cell_measurement_reflns_used 4057
_cell_measurement_temperature 293(2)
_cell_measurement_theta_max 52.148
_cell_measurement_theta_min 4.487
_cell_volume 3451.7(4)
_computing_cell_refinement 'Bruker SMART'
_computing_data_collection 'Bruker SMART'
_computing_data_reduction 'Bruker SHELXTL'
_computing_molecular_graphics 'Bruker SHELXTL'
_computing_publication_material 'Bruker SHELXTL'
_computing_structure_refinement 'SHELXL-97 (Sheldrick, 1997)'
_computing_structure_solution 'SHELXS-97 (Sheldrick, 1990)'
_diffrn_ambient_temperature 293(2)
_diffrn_measured_fraction_theta_full 0.997
_diffrn_measured_fraction_theta_max 0.997
_diffrn_measurement_device_type 'CCD area detector'
_diffrn_measurement_method 'phi and omega scans'
_diffrn_radiation_monochromator graphite
_diffrn_radiation_source 'fine-focus sealed tube'
_diffrn_radiation_type MoK\a
_diffrn_radiation_wavelength 0.71073
_diffrn_reflns_av_R_equivalents 0.0719
_diffrn_reflns_av_sigmaI/netI 0.0838
_diffrn_reflns_limit_h_max 20
_diffrn_reflns_limit_h_min -18
_diffrn_reflns_limit_k_max 14
_diffrn_reflns_limit_k_min -7
_diffrn_reflns_limit_l_max 24
_diffrn_reflns_limit_l_min -25
_diffrn_reflns_number 19604
_diffrn_reflns_theta_full 27.00
_diffrn_reflns_theta_max 27.00
_diffrn_reflns_theta_min 1.93
_exptl_absorpt_coefficient_mu 0.677
_exptl_absorpt_correction_T_max 1.0000
_exptl_absorpt_correction_T_min 0.8975
_exptl_absorpt_correction_type empirical
_exptl_absorpt_process_details sadabs
_exptl_crystal_colour red
_exptl_crystal_density_diffrn 1.473
_exptl_crystal_density_method 'not measured'
_exptl_crystal_description prismatic
_exptl_crystal_F_000 1568
_exptl_crystal_size_max 0.401
_exptl_crystal_size_mid 0.328
_exptl_crystal_size_min 0.257
_refine_diff_density_max 0.770
_refine_diff_density_min -0.399
_refine_diff_density_rms 0.079
_refine_ls_extinction_method none
_refine_ls_goodness_of_fit_ref 0.910
_refine_ls_hydrogen_treatment constr
_refine_ls_matrix_type full
_refine_ls_number_parameters 428
_refine_ls_number_reflns 7506
_refine_ls_number_restraints 0
_refine_ls_restrained_S_all 0.910
_refine_ls_R_factor_all 0.0736
_refine_ls_R_factor_gt 0.0460
_refine_ls_shift/su_max 0.001
_refine_ls_shift/su_mean 0.000
_refine_ls_structure_factor_coef Fsqd
_refine_ls_weighting_details 'calc w=1/[\s^2^(Fo^2^)+(0.0342P)^2^+0.0000P] where P=(Fo^2^+2Fc^2^)/3'
_refine_ls_weighting_scheme calc
_refine_ls_wR_factor_gt 0.0917
_refine_ls_wR_factor_ref 0.0992
_reflns_number_gt 4864
_reflns_number_total 7506
_reflns_threshold_expression >2sigma(I)
_cod_data_source_file om8002043-file004.cif
_cod_data_source_block cd27414_(complex_6)
_cod_depositor_comments
;
The following automatic conversions were performed:

'_symmetry_cell_setting' value 'Monoclinic' changed to 'monoclinic'
according to /home/saulius/struct/CIF-dictionaries/cif_core.dic
dictionary named 'cif_core.dic' version 2.4.1 from 2010-06-29.

Automatic conversion script
Id: cif_fix_values 1715 2011-07-08 13:25:40Z adriana 
;
_cod_original_sg_symbol_H-M P2(1)/n
_cod_database_code 4071510

loop_
_symmetry_equiv_pos_as_xyz
'x, y, z'
'-x+1/2, y+1/2, -z+1/2'
'-x, -y, -z'
'x-1/2, -y-1/2, z-1/2'

loop_
_atom_site_label
_atom_site_type_symbol
_atom_site_fract_x
_atom_site_fract_y
_atom_site_fract_z
_atom_site_U_iso_or_equiv
_atom_site_adp_type
_atom_site_occupancy
_atom_site_symmetry_multiplicity
_atom_site_calc_flag
_atom_site_refinement_flags
Ru Ru 0.237163(18) 0.81394(3) 1.003864(14) 0.03774(10) Uani 1 1 d .
P1 P 0.15431(6) 0.75002(9) 0.88894(5) 0.0375(2) Uani 1 1 d .
S1 S 0.32229(6) 0.87950(10) 1.11440(5) 0.0511(3) Uani 1 1 d .
Cl1 Cl 0.11352(6) 0.81720(9) 1.04846(5) 0.0507(2) Uani 1 1 d .
O1 O 0.41165(19) 0.9067(4) 1.12131(17) 0.1228(16) Uani 1 1 d .
N1 N 0.34339(17) 0.8045(3) 0.97609(15) 0.0466(8) Uani 1 1 d .
N2 N 0.27640(18) 0.6396(3) 1.03564(15) 0.0441(7) Uani 1 1 d .
N3 N 0.3781(2) 0.4973(3) 1.04033(19) 0.0687(10) Uani 1 1 d .
N4 N 0.24498(19) 0.9878(3) 0.96710(15) 0.0477(8) Uani 1 1 d .
N5 N 0.3151(2) 0.9989(3) 0.94059(16) 0.0546(9) Uani 1 1 d .
C1 C 0.3705(2) 0.8996(4) 0.9491(2) 0.0576(12) Uani 1 1 d .
C2 C 0.4488(3) 0.8966(5) 0.9334(2) 0.0767(15) Uani 1 1 d .
H2 H 0.4696 0.9636 0.9160 0.092 Uiso 1 1 calc R
C3 C 0.4932(3) 0.7904(6) 0.9447(3) 0.0899(19) Uani 1 1 d .
H3 H 0.5443 0.7854 0.9335 0.108 Uiso 1 1 calc R
C4 C 0.4651(3) 0.6924(5) 0.9718(3) 0.0805(15) Uani 1 1 d .
H4 H 0.4966 0.6216 0.9792 0.097 Uiso 1 1 calc R
C5 C 0.3889(2) 0.6997(4) 0.9882(2) 0.0586(12) Uani 1 1 d .
C6 C 0.3494(2) 0.6079(4) 1.0201(2) 0.0531(10) Uani 1 1 d .
C7 C 0.2579(2) 0.5420(3) 1.0706(2) 0.0494(10) Uani 1 1 d .
C8 C 0.3210(3) 0.4542(4) 1.0730(2) 0.0644(12) Uani 1 1 d .
C9 C 0.3164(4) 0.3438(4) 1.1062(3) 0.0871(16) Uani 1 1 d .
H9 H 0.3558 0.2833 1.1073 0.105 Uiso 1 1 calc R
C10 C 0.2524(4) 0.3276(4) 1.1370(3) 0.0844(15) Uani 1 1 d .
H10 H 0.2493 0.2557 1.1598 0.101 Uiso 1 1 calc R
C11 C 0.1929(3) 0.4155(4) 1.1348(2) 0.0689(12) Uani 1 1 d .
H11 H 0.1500 0.4013 1.1557 0.083 Uiso 1 1 calc R
C12 C 0.1948(3) 0.5230(4) 1.1028(2) 0.0545(10) Uani 1 1 d .
H12 H 0.1548 0.5822 1.1026 0.065 Uiso 1 1 calc R
C13 C 0.3167(3) 1.1118(5) 0.9153(2) 0.0711(13) Uani 1 1 d .
C14 C 0.2526(3) 1.1725(4) 0.9272(2) 0.0765(14) Uani 1 1 d .
H14 H 0.2393 1.2525 0.9161 0.092 Uiso 1 1 calc R
C15 C 0.2082(3) 1.0937(4) 0.9595(2) 0.0550(10) Uani 1 1 d .
C16 C 0.3775(3) 1.1551(5) 0.8760(3) 0.112(2) Uani 1 1 d .
H16A H 0.3695 1.2395 0.8672 0.168 Uiso 1 1 calc R
H16B H 0.3659 1.1131 0.8319 0.168 Uiso 1 1 calc R
H16C H 0.4357 1.1401 0.9042 0.168 Uiso 1 1 calc R
C17 C 0.1319(3) 1.1206(4) 0.9836(2) 0.0701(12) Uani 1 1 d .
H17A H 0.1183 1.0518 1.0072 0.105 Uiso 1 1 calc R
H17B H 0.0838 1.1402 0.9435 0.105 Uiso 1 1 calc R
H17C H 0.1447 1.1872 1.0158 0.105 Uiso 1 1 calc R
C18 C 0.0936(2) 0.6095(3) 0.87546(19) 0.0417(9) Uani 1 1 d .
C19 C 0.0590(2) 0.5611(4) 0.8079(2) 0.0549(10) Uani 1 1 d .
H19 H 0.0655 0.6017 0.7689 0.066 Uiso 1 1 calc R
C20 C 0.0153(3) 0.4538(4) 0.7983(2) 0.0614(11) Uani 1 1 d .
H20 H -0.0074 0.4222 0.7530 0.074 Uiso 1 1 calc R
C21 C 0.0055(3) 0.3940(4) 0.8557(3) 0.0640(12) Uani 1 1 d .
H21 H -0.0229 0.3208 0.8493 0.077 Uiso 1 1 calc R
C22 C 0.0367(3) 0.4405(4) 0.9214(2) 0.0622(11) Uani 1 1 d .
H22 H 0.0286 0.3998 0.9598 0.075 Uiso 1 1 calc R
C23 C 0.0807(2) 0.5485(4) 0.9321(2) 0.0529(10) Uani 1 1 d .
H23 H 0.1017 0.5799 0.9775 0.064 Uiso 1 1 calc R
C24 C 0.0718(2) 0.8524(3) 0.83676(19) 0.0432(9) Uani 1 1 d .
C25 C 0.0235(3) 0.9141(4) 0.8710(2) 0.0700(13) Uani 1 1 d .
H25 H 0.0352 0.9062 0.9197 0.084 Uiso 1 1 calc R
C26 C -0.0426(3) 0.9885(5) 0.8332(3) 0.0913(17) Uani 1 1 d .
H26 H -0.0754 1.0288 0.8570 0.110 Uiso 1 1 calc R
C27 C -0.0600(3) 1.0033(4) 0.7634(3) 0.0818(15) Uani 1 1 d .
H27 H -0.1039 1.0544 0.7391 0.098 Uiso 1 1 calc R
C28 C -0.0132(3) 0.9433(4) 0.7278(2) 0.0684(12) Uani 1 1 d .
H28 H -0.0253 0.9536 0.6793 0.082 Uiso 1 1 calc R
C29 C 0.0521(2) 0.8670(4) 0.7639(2) 0.0542(10) Uani 1 1 d .
H29 H 0.0832 0.8252 0.7392 0.065 Uiso 1 1 calc R
C30 C 0.2252(2) 0.7257(3) 0.83449(17) 0.0407(9) Uani 1 1 d .
C31 C 0.2636(2) 0.6137(4) 0.8348(2) 0.0563(11) Uani 1 1 d .
H31 H 0.2477 0.5497 0.8581 0.068 Uiso 1 1 calc R
C32 C 0.3248(3) 0.5973(5) 0.8009(3) 0.0763(14) Uani 1 1 d .
H32 H 0.3510 0.5231 0.8025 0.092 Uiso 1 1 calc R
C33 C 0.3472(3) 0.6897(6) 0.7651(3) 0.0845(17) Uani 1 1 d .
H33 H 0.3869 0.6771 0.7407 0.101 Uiso 1 1 calc R
C34 C 0.3116(3) 0.8004(5) 0.7648(2) 0.0719(14) Uani 1 1 d .
H34 H 0.3280 0.8631 0.7408 0.086 Uiso 1 1 calc R
C35 C 0.2516(2) 0.8202(4) 0.79978(19) 0.0531(10) Uani 1 1 d .
H35 H 0.2287 0.8963 0.8002 0.064 Uiso 1 1 calc R
C36 C 0.2790(3) 1.0032(4) 1.1464(2) 0.0902(16) Uani 1 1 d .
H36A H 0.3184 1.0291 1.1905 0.135 Uiso 1 1 calc R
H36B H 0.2256 0.9809 1.1536 0.135 Uiso 1 1 calc R
H36C H 0.2694 1.0673 1.1126 0.135 Uiso 1 1 calc R
C37 C 0.3226(4) 0.7779(4) 1.1841(2) 0.0979(18) Uani 1 1 d .
H37A H 0.3431 0.7011 1.1745 0.147 Uiso 1 1 calc R
H37B H 0.2654 0.7699 1.1872 0.147 Uiso 1 1 calc R
H37C H 0.3596 0.8082 1.2281 0.147 Uiso 1 1 calc R

loop_
_atom_site_aniso_label
_atom_site_aniso_U_11
_atom_site_aniso_U_22
_atom_site_aniso_U_33
_atom_site_aniso_U_23
_atom_site_aniso_U_13
_atom_site_aniso_U_12
Ru 0.03640(16) 0.04575(19) 0.03637(16) -0.00262(14) 0.01894(12) 0.00010(15)
P1 0.0382(5) 0.0423(6) 0.0368(5) -0.0025(4) 0.0184(4) -0.0004(4)
S1 0.0474(6) 0.0686(7) 0.0394(6) -0.0087(5) 0.0163(4) -0.0037(5)
Cl1 0.0516(5) 0.0555(6) 0.0574(6) -0.0009(5) 0.0351(5) 0.0041(5)
O1 0.062(2) 0.241(5) 0.073(2) -0.062(3) 0.0310(18) -0.058(3)
N1 0.0323(16) 0.071(2) 0.0404(17) -0.0054(17) 0.0165(14) -0.0071(17)
N2 0.0433(17) 0.0471(19) 0.0425(18) -0.0052(15) 0.0137(14) 0.0136(15)
N3 0.071(2) 0.068(3) 0.063(2) -0.009(2) 0.015(2) 0.030(2)
N4 0.0530(19) 0.055(2) 0.0383(17) -0.0004(16) 0.0184(15) -0.0078(17)
N5 0.055(2) 0.072(3) 0.0388(19) 0.0018(17) 0.0183(16) -0.0222(19)
C1 0.045(2) 0.093(4) 0.036(2) -0.014(2) 0.0143(18) -0.018(3)
C2 0.058(3) 0.124(5) 0.057(3) -0.020(3) 0.031(2) -0.040(3)
C3 0.044(3) 0.149(6) 0.088(4) -0.034(4) 0.037(3) -0.009(3)
C4 0.045(3) 0.122(5) 0.081(3) -0.031(3) 0.028(2) 0.003(3)
C5 0.038(2) 0.090(3) 0.049(2) -0.018(2) 0.0139(18) 0.008(2)
C6 0.048(2) 0.069(3) 0.044(2) -0.012(2) 0.0164(19) 0.006(2)
C7 0.057(2) 0.045(2) 0.043(2) -0.0066(19) 0.0119(19) 0.013(2)
C8 0.069(3) 0.069(3) 0.054(3) -0.010(2) 0.017(2) 0.019(3)
C9 0.123(5) 0.050(3) 0.081(4) 0.003(3) 0.021(3) 0.039(3)
C10 0.123(5) 0.056(3) 0.071(3) -0.001(3) 0.026(3) 0.006(3)
C11 0.093(3) 0.056(3) 0.058(3) 0.003(2) 0.024(3) 0.003(3)
C12 0.063(3) 0.050(3) 0.053(3) 0.005(2) 0.022(2) 0.008(2)
C13 0.076(3) 0.089(4) 0.042(3) 0.012(3) 0.008(2) -0.032(3)
C14 0.100(4) 0.058(3) 0.061(3) 0.020(2) 0.009(3) -0.018(3)
C15 0.065(3) 0.054(3) 0.041(2) 0.006(2) 0.009(2) -0.007(2)
C16 0.101(4) 0.160(6) 0.074(4) 0.037(4) 0.026(3) -0.061(4)
C17 0.080(3) 0.055(3) 0.071(3) 0.006(2) 0.017(3) 0.012(3)
C18 0.039(2) 0.044(2) 0.046(2) -0.0020(18) 0.0196(17) -0.0011(18)
C19 0.059(3) 0.058(3) 0.052(3) -0.004(2) 0.024(2) -0.010(2)
C20 0.063(3) 0.059(3) 0.064(3) -0.023(2) 0.023(2) -0.014(2)
C21 0.053(3) 0.046(3) 0.095(4) -0.004(3) 0.026(3) -0.010(2)
C22 0.062(3) 0.059(3) 0.069(3) 0.011(2) 0.026(2) -0.011(2)
C23 0.054(2) 0.059(3) 0.048(2) 0.001(2) 0.0182(19) -0.006(2)
C24 0.038(2) 0.043(2) 0.049(2) -0.0039(18) 0.0130(17) 0.0038(17)
C25 0.059(3) 0.095(4) 0.057(3) -0.014(3) 0.017(2) 0.024(3)
C26 0.069(3) 0.121(5) 0.075(4) -0.030(3) 0.008(3) 0.044(3)
C27 0.064(3) 0.080(4) 0.087(4) -0.010(3) 0.000(3) 0.027(3)
C28 0.058(3) 0.078(3) 0.060(3) 0.017(3) 0.005(2) 0.004(3)
C29 0.049(2) 0.060(3) 0.055(3) 0.003(2) 0.018(2) 0.007(2)
C30 0.039(2) 0.051(2) 0.0333(19) -0.0106(17) 0.0135(16) -0.0039(18)
C31 0.051(2) 0.059(3) 0.062(3) -0.016(2) 0.022(2) 0.003(2)
C32 0.060(3) 0.094(4) 0.082(3) -0.035(3) 0.033(3) 0.009(3)
C33 0.057(3) 0.140(5) 0.068(3) -0.040(4) 0.036(3) -0.008(3)
C34 0.058(3) 0.116(4) 0.050(3) -0.003(3) 0.029(2) -0.023(3)
C35 0.048(2) 0.067(3) 0.048(2) -0.004(2) 0.0207(19) -0.007(2)
C36 0.113(4) 0.066(3) 0.071(3) -0.023(3) -0.002(3) 0.025(3)
C37 0.155(5) 0.072(3) 0.050(3) 0.003(3) 0.006(3) 0.010(3)

loop_
_atom_type_symbol
_atom_type_description
_atom_type_scat_dispersion_real
_atom_type_scat_dispersion_imag
_atom_type_scat_source
C C 0.0033 0.0016 'International Tables Vol C Tables 4.2.6.8 and 6.1.1.4'
H H 0.0000 0.0000 'International Tables Vol C Tables 4.2.6.8 and 6.1.1.4'
N N 0.0061 0.0033 'International Tables Vol C Tables 4.2.6.8 and 6.1.1.4'
O O 0.0106 0.0060 'International Tables Vol C Tables 4.2.6.8 and 6.1.1.4'
S S 0.1246 0.1234 'International Tables Vol C Tables 4.2.6.8 and 6.1.1.4'
P P 0.1023 0.0942 'International Tables Vol C Tables 4.2.6.8 and 6.1.1.4'
Cl Cl 0.1484 0.1585 'International Tables Vol C Tables 4.2.6.8 and 6.1.1.4'
Ru Ru -1.2594 0.8363 'International Tables Vol C Tables 4.2.6.8 and 6.1.1.4'

loop_
_geom_angle_atom_site_label_1
_geom_angle_atom_site_label_2
_geom_angle_atom_site_label_3
_geom_angle
N1 Ru N2 79.56(13)
N1 Ru N4 78.50(13)
N2 Ru N4 157.78(12)
N1 Ru S1 87.35(9)
N2 Ru S1 88.15(9)
N4 Ru S1 87.36(9)
N1 Ru P1 90.62(8)
N2 Ru P1 92.47(8)
N4 Ru P1 91.26(9)
S1 Ru P1 177.73(3)
N1 Ru Cl1 174.73(9)
N2 Ru Cl1 96.74(8)
N4 Ru Cl1 104.91(8)
S1 Ru Cl1 88.80(3)
P1 Ru Cl1 93.30(3)
C30 P1 C24 104.45(16)
C30 P1 C18 101.47(16)
C24 P1 C18 100.27(16)
C30 P1 Ru 109.34(11)
C24 P1 Ru 117.52(12)
C18 P1 Ru 121.50(12)
O1 S1 C36 107.7(2)
O1 S1 C37 106.9(3)
C36 S1 C37 97.3(2)
O1 S1 Ru 116.75(13)
C36 S1 Ru 113.31(16)
C37 S1 Ru 112.91(17)
C1 N1 C5 121.7(3)
C1 N1 Ru 120.0(3)
C5 N1 Ru 118.3(3)
C6 N2 C7 104.4(3)
C6 N2 Ru 112.5(3)
C7 N2 Ru 143.0(2)
C6 N3 C8 103.7(3)
C15 N4 N5 105.9(3)
C15 N4 Ru 143.3(3)
N5 N4 Ru 110.8(2)
C13 N5 N4 109.3(4)
C13 N5 C1 133.6(4)
N4 N5 C1 117.0(3)
N1 C1 C2 120.6(5)
N1 C1 N5 113.4(3)
C2 C1 N5 125.9(4)
C3 C2 C1 117.1(5)
C3 C2 H2 121.5
C1 C2 H2 121.5
C4 C3 C2 122.4(4)
C4 C3 H3 118.8
C2 C3 H3 118.8
C3 C4 C5 118.8(5)
C3 C4 H4 120.6
C5 C4 H4 120.6
N1 C5 C4 119.4(4)
N1 C5 C6 113.0(3)
C4 C5 C6 127.6(5)
N3 C6 N2 115.0(4)
N3 C6 C5 128.3(4)
N2 C6 C5 116.6(4)
N2 C7 C12 131.5(4)
N2 C7 C8 107.4(3)
C12 C7 C8 121.1(4)
N3 C8 C9 131.8(4)
N3 C8 C7 109.5(4)
C9 C8 C7 118.7(4)
C10 C9 C8 118.6(5)
C10 C9 H9 120.7
C8 C9 H9 120.7
C11 C10 C9 121.3(5)
C11 C10 H10 119.4
C9 C10 H10 119.4
C12 C11 C10 121.9(5)
C12 C11 H11 119.1
C10 C11 H11 119.1
C11 C12 C7 118.4(4)
C11 C12 H12 120.8
C7 C12 H12 120.8
C14 C13 N5 107.6(4)
C14 C13 C16 127.1(5)
N5 C13 C16 125.1(5)
C13 C14 C15 107.7(4)
C13 C14 H14 126.2
C15 C14 H14 126.2
N4 C15 C14 109.5(4)
N4 C15 C17 122.7(4)
C14 C15 C17 127.8(4)
C13 C16 H16A 109.5
C13 C16 H16B 109.5
H16A C16 H16B 109.5
C13 C16 H16C 109.5
H16A C16 H16C 109.5
H16B C16 H16C 109.5
C15 C17 H17A 109.5
C15 C17 H17B 109.5
H17A C17 H17B 109.5
C15 C17 H17C 109.5
H17A C17 H17C 109.5
H17B C17 H17C 109.5
C23 C18 C19 118.1(3)
C23 C18 P1 120.8(3)
C19 C18 P1 121.1(3)
C20 C19 C18 120.9(4)
C20 C19 H19 119.6
C18 C19 H19 119.6
C21 C20 C19 119.6(4)
C21 C20 H20 120.2
C19 C20 H20 120.2
C22 C21 C20 120.6(4)
C22 C21 H21 119.7
C20 C21 H21 119.7
C21 C22 C23 120.5(4)
C21 C22 H22 119.7
C23 C22 H22 119.7
C18 C23 C22 120.3(4)
C18 C23 H23 119.9
C22 C23 H23 119.9
C25 C24 C29 117.9(4)
C25 C24 P1 118.0(3)
C29 C24 P1 124.0(3)
C24 C25 C26 120.3(4)
C24 C25 H25 119.8
C26 C25 H25 119.8
C27 C26 C25 121.2(4)
C27 C26 H26 119.4
C25 C26 H26 119.4
C26 C27 C28 119.9(4)
C26 C27 H27 120.1
C28 C27 H27 120.1
C27 C28 C29 120.1(4)
C27 C28 H28 119.9
C29 C28 H28 119.9
C28 C29 C24 120.6(4)
C28 C29 H29 119.7
C24 C29 H29 119.7
C35 C30 C31 118.2(3)
C35 C30 P1 121.6(3)
C31 C30 P1 119.7(3)
C32 C31 C30 120.6(4)
C32 C31 H31 119.7
C30 C31 H31 119.7
C33 C32 C31 120.3(5)
C33 C32 H32 119.9
C31 C32 H32 119.9
C32 C33 C34 120.4(4)
C32 C33 H33 119.8
C34 C33 H33 119.8
C33 C34 C35 120.6(4)
C33 C34 H34 119.7
C35 C34 H34 119.7
C34 C35 C30 120.0(4)
C34 C35 H35 120.0
C30 C35 H35 120.0
S1 C36 H36A 109.5
S1 C36 H36B 109.5
H36A C36 H36B 109.5
S1 C36 H36C 109.5
H36A C36 H36C 109.5
H36B C36 H36C 109.5
S1 C37 H37A 109.5
S1 C37 H37B 109.5
H37A C37 H37B 109.5
S1 C37 H37C 109.5
H37A C37 H37C 109.5
H37B C37 H37C 109.5

loop_
_geom_bond_atom_site_label_1
_geom_bond_atom_site_label_2
_geom_bond_distance
Ru N1 1.978(3)
Ru N2 2.086(3)
Ru N4 2.091(3)
Ru S1 2.3301(10)
Ru P1 2.3807(10)
Ru Cl1 2.4405(8)
P1 C30 1.828(3)
P1 C24 1.831(4)
P1 C18 1.833(4)
S1 O1 1.458(3)
S1 C36 1.756(4)
S1 C37 1.787(4)
N1 C1 1.324(5)
N1 C5 1.368(5)
N2 C6 1.368(4)
N2 C7 1.374(5)
N3 C6 1.340(5)
N3 C8 1.375(5)
N4 C15 1.314(5)
N4 N5 1.404(4)
N5 C13 1.360(5)
N5 C1 1.410(5)
C1 C2 1.408(5)
C2 C3 1.373(7)
C2 H2 0.9300
C3 C4 1.359(7)
C3 H3 0.9300
C4 C5 1.382(5)
C4 H4 0.9300
C5 C6 1.454(6)
C7 C12 1.385(5)
C7 C8 1.413(5)
C8 C9 1.411(6)
C9 C10 1.375(7)
C9 H9 0.9300
C10 C11 1.374(6)
C10 H10 0.9300
C11 C12 1.363(5)
C11 H11 0.9300
C12 H12 0.9300
C13 C14 1.328(6)
C13 C16 1.516(6)
C14 C15 1.412(5)
C14 H14 0.9300
C15 C17 1.498(5)
C16 H16A 0.9600
C16 H16B 0.9600
C16 H16C 0.9600
C17 H17A 0.9600
C17 H17B 0.9600
C17 H17C 0.9600
C18 C23 1.383(5)
C18 C19 1.395(5)
C19 C20 1.378(5)
C19 H19 0.9300
C20 C21 1.370(5)
C20 H20 0.9300
C21 C22 1.351(5)
C21 H21 0.9300
C22 C23 1.387(5)
C22 H22 0.9300
C23 H23 0.9300
C24 C25 1.373(5)
C24 C29 1.391(5)
C25 C26 1.389(6)
C25 H25 0.9300
C26 C27 1.337(6)
C26 H26 0.9300
C27 C28 1.362(6)
C27 H27 0.9300
C28 C29 1.385(5)
C28 H28 0.9300
C29 H29 0.9300
C30 C35 1.398(5)
C30 C31 1.399(5)
C31 C32 1.376(5)
C31 H31 0.9300
C32 C33 1.364(6)
C32 H32 0.9300
C33 C34 1.366(6)
C33 H33 0.9300
C34 C35 1.381(5)
C34 H34 0.9300
C35 H35 0.9300
C36 H36A 0.9600
C36 H36B 0.9600
C36 H36C 0.9600
C37 H37A 0.9600
C37 H37B 0.9600
C37 H37C 0.9600

loop_
_geom_torsion_atom_site_label_1
_geom_torsion_atom_site_label_2
_geom_torsion_atom_site_label_3
_geom_torsion_atom_site_label_4
_geom_torsion
N1 Ru P1 C30 -0.24(17)
N2 Ru P1 C30 -79.81(15)
N4 Ru P1 C30 78.27(16)
S1 Ru P1 C30 25.9(10)
Cl1 Ru P1 C30 -176.71(13)
N1 Ru P1 C24 -119.00(17)
N2 Ru P1 C24 161.43(15)
N4 Ru P1 C24 -40.49(15)
S1 Ru P1 C24 -92.8(10)
Cl1 Ru P1 C24 64.53(13)
N1 Ru P1 C18 117.28(16)
N2 Ru P1 C18 37.71(15)
N4 Ru P1 C18 -164.20(15)
S1 Ru P1 C18 143.5(9)
Cl1 Ru P1 C18 -59.19(13)
N1 Ru S1 O1 8.6(2)
N2 Ru S1 O1 88.2(2)
N4 Ru S1 O1 -70.0(2)
P1 Ru S1 O1 -17.6(10)
Cl1 Ru S1 O1 -175.0(2)
N1 Ru S1 C36 134.6(2)
N2 Ru S1 C36 -145.7(2)
N4 Ru S1 C36 56.0(2)
P1 Ru S1 C36 108.4(10)
Cl1 Ru S1 C36 -48.9(2)
N1 Ru S1 C37 -115.9(2)
N2 Ru S1 C37 -36.3(2)
N4 Ru S1 C37 165.5(2)
P1 Ru S1 C37 -142.1(10)
Cl1 Ru S1 C37 60.5(2)
N2 Ru N1 C1 -176.8(3)
N4 Ru N1 C1 -0.4(3)
S1 Ru N1 C1 -88.2(3)
P1 Ru N1 C1 90.8(3)
Cl1 Ru N1 C1 -131.2(10)
N2 Ru N1 C5 0.6(3)
N4 Ru N1 C5 177.0(3)
S1 Ru N1 C5 89.2(3)
P1 Ru N1 C5 -91.8(3)
Cl1 Ru N1 C5 46.2(12)
N1 Ru N2 C6 -1.9(2)
N4 Ru N2 C6 -11.2(5)
S1 Ru N2 C6 -89.5(2)
P1 Ru N2 C6 88.3(2)
Cl1 Ru N2 C6 -178.1(2)
N1 Ru N2 C7 173.9(4)
N4 Ru N2 C7 164.7(4)
S1 Ru N2 C7 86.3(4)
P1 Ru N2 C7 -95.9(4)
Cl1 Ru N2 C7 -2.3(4)
N1 Ru N4 C15 -176.4(5)
N2 Ru N4 C15 -167.1(4)
S1 Ru N4 C15 -88.5(4)
P1 Ru N4 C15 93.3(4)
Cl1 Ru N4 C15 -0.5(5)
N1 Ru N4 N5 3.3(2)
N2 Ru N4 N5 12.6(4)
S1 Ru N4 N5 91.1(2)
P1 Ru N4 N5 -87.1(2)
Cl1 Ru N4 N5 179.1(2)
C15 N4 N5 C13 -2.0(4)
Ru N4 N5 C13 178.3(3)
C15 N4 N5 C1 174.0(3)
Ru N4 N5 C1 -5.8(4)
C5 N1 C1 C2 -1.4(6)
Ru N1 C1 C2 175.9(3)
C5 N1 C1 N5 -180.0(3)
Ru N1 C1 N5 -2.7(4)
C13 N5 C1 N1 -179.6(4)
N4 N5 C1 N1 5.7(5)
C13 N5 C1 C2 1.9(7)
N4 N5 C1 C2 -172.8(3)
N1 C1 C2 C3 2.3(6)
N5 C1 C2 C3 -179.3(4)
C1 C2 C3 C4 -1.8(7)
C2 C3 C4 C5 0.3(8)
C1 N1 C5 C4 -0.1(6)
Ru N1 C5 C4 -177.5(3)
C1 N1 C5 C6 178.1(3)
Ru N1 C5 C6 0.8(4)
C3 C4 C5 N1 0.7(6)
C3 C4 C5 C6 -177.3(4)
C8 N3 C6 N2 -1.4(5)
C8 N3 C6 C5 174.2(4)
C7 N2 C6 N3 1.6(4)
Ru N2 C6 N3 179.1(3)
C7 N2 C6 C5 -174.5(3)
Ru N2 C6 C5 2.9(4)
N1 C5 C6 N3 -178.0(4)
C4 C5 C6 N3 0.0(7)
N1 C5 C6 N2 -2.5(5)
C4 C5 C6 N2 175.6(4)
C6 N2 C7 C12 175.8(4)
Ru N2 C7 C12 -0.2(7)
C6 N2 C7 C8 -1.1(4)
Ru N2 C7 C8 -177.2(3)
C6 N3 C8 C9 -179.3(5)
C6 N3 C8 C7 0.6(5)
N2 C7 C8 N3 0.4(5)
C12 C7 C8 N3 -177.0(4)
N2 C7 C8 C9 -179.8(4)
C12 C7 C8 C9 2.9(6)
N3 C8 C9 C10 177.7(5)
C7 C8 C9 C10 -2.2(7)
C8 C9 C10 C11 1.1(8)
C9 C10 C11 C12 -0.7(8)
C10 C11 C12 C7 1.4(7)
N2 C7 C12 C11 -179.1(4)
C8 C7 C12 C11 -2.5(6)
N4 N5 C13 C14 2.1(5)
C1 N5 C13 C14 -172.9(4)
N4 N5 C13 C16 -173.7(4)
C1 N5 C13 C16 11.3(7)
N5 C13 C14 C15 -1.4(5)
C16 C13 C14 C15 174.3(4)
N5 N4 C15 C14 1.1(4)
Ru N4 C15 C14 -179.3(3)
N5 N4 C15 C17 -178.0(3)
Ru N4 C15 C17 1.6(7)
C13 C14 C15 N4 0.2(5)
C13 C14 C15 C17 179.2(4)
C30 P1 C18 C23 134.0(3)
C24 P1 C18 C23 -118.9(3)
Ru P1 C18 C23 12.6(3)
C30 P1 C18 C19 -46.1(3)
C24 P1 C18 C19 61.0(3)
Ru P1 C18 C19 -167.5(2)
C23 C18 C19 C20 -1.8(6)
P1 C18 C19 C20 178.3(3)
C18 C19 C20 C21 0.2(6)
C19 C20 C21 C22 1.4(6)
C20 C21 C22 C23 -1.3(6)
C19 C18 C23 C22 1.9(5)
P1 C18 C23 C22 -178.2(3)
C21 C22 C23 C18 -0.4(6)
C30 P1 C24 C25 -161.8(3)
C18 P1 C24 C25 93.4(3)
Ru P1 C24 C25 -40.5(4)
C30 P1 C24 C29 21.5(4)
C18 P1 C24 C29 -83.3(3)
Ru P1 C24 C29 142.8(3)
C29 C24 C25 C26 0.0(6)
P1 C24 C25 C26 -176.9(4)
C24 C25 C26 C27 -1.0(8)
C25 C26 C27 C28 1.0(8)
C26 C27 C28 C29 0.1(7)
C27 C28 C29 C24 -1.1(6)
C25 C24 C29 C28 1.1(6)
P1 C24 C29 C28 177.8(3)
C24 P1 C30 C35 43.7(3)
C18 P1 C30 C35 147.6(3)
Ru P1 C30 C35 -82.9(3)
C24 P1 C30 C31 -145.1(3)
C18 P1 C30 C31 -41.2(3)
Ru P1 C30 C31 88.3(3)
C35 C30 C31 C32 -0.9(6)
P1 C30 C31 C32 -172.3(3)
C30 C31 C32 C33 -1.6(7)
C31 C32 C33 C34 2.6(7)
C32 C33 C34 C35 -1.0(7)
C33 C34 C35 C30 -1.5(6)
C31 C30 C35 C34 2.4(5)
P1 C30 C35 C34 173.7(3)
